data_4340546
loop_
_publ_author_name
'Ray, Matthew J.'
'B\"uhl, Michael'
'Taylor, Laurence J.'
'Athukorala Arachchige, Kasun S.'
'Slawin, Alexandra M. Z.'
'Kilian, Petr'

_publ_section_title
;
 Synthetic and Structural Study of the Coordination Chemistry of a
 peri-Backbone-Supported Phosphino-Phosphonium Salt.
;
_journal_issue 16
_journal_name_full 'Inorganic chemistry'
_journal_page_first 8538
_journal_page_last 8547
_journal_paper_doi 10.1021/ic501142v
_journal_volume 53
_journal_year 2014
_chemical_formula_moiety 'C26 H37 B2 N P2'
_chemical_formula_sum 'C26 H37 B2 N P2'
_chemical_formula_weight 447.15
_space_group_IT_number 2
_symmetry_cell_setting triclinic
_symmetry_Int_Tables_number 2
_symmetry_space_group_name_Hall '-P 1'
_symmetry_space_group_name_H-M 'P -1'
_atom_sites_solution_hydrogens geom
_atom_sites_solution_primary direct
_atom_sites_solution_secondary difmap
_cell_angle_alpha 91.411(6)
_cell_angle_beta 99.081(7)
_cell_angle_gamma 110.846(8)
_cell_formula_units_Z 2
_cell_length_a 9.6554(11)
_cell_length_b 10.9846(13)
_cell_length_c 13.1649(15)
_cell_measurement_reflns_used 5413
_cell_measurement_temperature 93
_cell_measurement_theta_max 25.36
_cell_measurement_theta_min 3.00
_cell_volume 1283.6(3)
_computing_cell_refinement 'CrystalClear-SM Expert 2.0 rc13'
_computing_data_collection 'CrystalClear-SM Expert 2.0 rc13 (Rigaku, 2009)'
_computing_data_reduction 'CrystalClear-SM Expert 2.0 rc13'
_computing_molecular_graphics 'CrystalStructure 4.0'
_computing_publication_material 'CrystalStructure 4.0 (Rigaku, 2010)'
_computing_structure_refinement 'SHELXL97 (Sheldrick, 2008)'
_computing_structure_solution 'DIRDIF99-PATTY (Gould, et al., 1999)'
_diffrn_ambient_temperature 93
_diffrn_detector_area_resol_mean 7.353
_diffrn_measured_fraction_theta_full 0.977
_diffrn_measured_fraction_theta_max 0.973
_diffrn_measurement_device_type 'Rigaku Mercury70'
_diffrn_measurement_method \w
_diffrn_radiation_type 'Mo K\a'
_diffrn_radiation_wavelength 0.71075
_diffrn_reflns_av_R_equivalents 0.0784
_diffrn_reflns_limit_h_max 7
_diffrn_reflns_limit_h_min -11
_diffrn_reflns_limit_k_max 13
_diffrn_reflns_limit_k_min -12
_diffrn_reflns_limit_l_max 14
_diffrn_reflns_limit_l_min -15
_diffrn_reflns_number 8439
_diffrn_reflns_theta_full 25.00
_diffrn_reflns_theta_max 25.34
_diffrn_standards_number 0
_exptl_absorpt_coefficient_mu 0.183
_exptl_absorpt_correction_type none
_exptl_crystal_colour yellow
_exptl_crystal_density_diffrn 1.157
_exptl_crystal_density_method 'not measured'
_exptl_crystal_description prism
_exptl_crystal_F_000 480.00
_exptl_crystal_size_max 0.150
_exptl_crystal_size_mid 0.150
_exptl_crystal_size_min 0.150
_refine_diff_density_max 0.510
_refine_diff_density_min -0.480
_refine_ls_extinction_method none
_refine_ls_goodness_of_fit_ref 1.056
_refine_ls_hydrogen_treatment mixed
_refine_ls_number_parameters 284
_refine_ls_number_reflns 4566
_refine_ls_number_restraints 1
_refine_ls_R_factor_gt 0.0706
_refine_ls_shift/su_max 0.004
_refine_ls_structure_factor_coef Fsqd
_refine_ls_weighting_details 'w = 1/[\s^2^(Fo^2^)+(0.0814P)^2^+0.3096P] where P=(Fo^2^+2Fc^2^)/3'
_refine_ls_weighting_scheme calc
_refine_ls_wR_factor_ref 0.1979
_reflns_number_gt 3250
_reflns_number_total 4566
_reflns_threshold_expression F^2^>2.0\s(F^2^)
_cod_data_source_file ic501142v_si_001.cif
_cod_data_source_block 6
_cod_depositor_comments 'Adding full bibliography for 4340542--4340546.cif.'
_cod_database_code 4340546

loop_
_symmetry_equiv_pos_site_id
_symmetry_equiv_pos_as_xyz
1 +X,+Y,+Z
2 -X,-Y,-Z

loop_
_atom_site_label
_atom_site_type_symbol
_atom_site_fract_x
_atom_site_fract_y
_atom_site_fract_z
_atom_site_U_iso_or_equiv
_atom_site_adp_type
_atom_site_occupancy
_atom_site_symmetry_multiplicity
_atom_site_calc_flag
_atom_site_refinement_flags
P1 P 0.59011(11) 0.36144(9) 0.29983(6) 0.0281(3) Uani 1.0 2 d .
P9 P 0.26184(10) 0.06897(9) 0.29498(6) 0.0265(3) Uani 1.0 2 d .
N31 N 0.0879(5) 0.5420(4) 0.1345(3) 0.0640(12) Uani 1.0 2 d .
C1 C 0.6034(4) 0.2379(4) 0.2128(3) 0.0267(9) Uani 1.0 2 d .
C2 C 0.7141(5) 0.2901(4) 0.1543(3) 0.0336(9) Uani 1.0 2 d .
C3 C 0.7640(5) 0.2160(4) 0.0911(3) 0.0377(10) Uani 1.0 2 d .
C4 C 0.7067(4) 0.0837(4) 0.0920(3) 0.0284(9) Uani 1.0 2 d .
C5 C 0.5958(4) 0.0273(4) 0.1527(3) 0.0253(9) Uani 1.0 2 d .
C6 C 0.5566(4) -0.1107(4) 0.1485(3) 0.0287(9) Uani 1.0 2 d .
C7 C 0.4568(4) -0.1804(4) 0.2062(3) 0.0317(9) Uani 1.0 2 d .
C8 C 0.3824(4) -0.1164(4) 0.2576(3) 0.0293(9) Uani 1.0 2 d .
C9 C 0.4084(4) 0.0170(4) 0.2570(3) 0.0237(8) Uani 1.0 2 d .
C10 C 0.5318(4) 0.0960(4) 0.2104(3) 0.0225(8) Uani 1.0 2 d .
C11 C 0.7404(5) -0.0222(4) 0.0372(3) 0.0345(10) Uani 1.0 2 d .
C12 C 0.6425(5) -0.1503(4) 0.0752(3) 0.0370(10) Uani 1.0 2 d .
C13 C 0.7091(4) 0.3636(4) 0.4220(3) 0.0282(9) Uani 1.0 2 d .
C14 C 0.8339(5) 0.3284(4) 0.4293(3) 0.0319(9) Uani 1.0 2 d .
C15 C 0.9273(5) 0.3413(4) 0.5242(3) 0.0363(10) Uani 1.0 2 d .
C16 C 0.8959(5) 0.3899(4) 0.6116(3) 0.0398(11) Uani 1.0 2 d .
C17 C 0.7712(5) 0.4244(4) 0.6056(3) 0.0398(11) Uani 1.0 2 d .
C18 C 0.6781(5) 0.4128(4) 0.5115(3) 0.0346(10) Uani 1.0 2 d .
C19 C 0.0914(4) -0.0790(4) 0.2826(3) 0.0315(9) Uani 1.0 2 d .
C20 C -0.0364(5) -0.0438(4) 0.3138(3) 0.0391(10) Uani 1.0 2 d .
C21 C 0.0402(5) -0.1508(4) 0.1737(3) 0.0366(10) Uani 1.0 2 d .
C22 C 0.3253(5) 0.1188(4) 0.4359(3) 0.0308(9) Uani 1.0 2 d .
C23 C 0.2601(5) 0.2153(4) 0.4761(3) 0.0455(11) Uani 1.0 2 d .
C24 C 0.3041(5) 0.0030(4) 0.5015(3) 0.0375(10) Uani 1.0 2 d .
C31 C 0.1488(6) 0.4974(5) 0.0874(3) 0.0476(12) Uani 1.0 2 d .
C32 C 0.2240(6) 0.4381(5) 0.0257(4) 0.0659(15) Uani 1.0 2 d .
B1 B 0.6327(6) 0.5330(5) 0.2520(4) 0.0400(12) Uani 1.0 2 d .
B9 B 0.2141(6) 0.1914(5) 0.2047(3) 0.0348(11) Uani 1.0 2 d .
H1 H 0.4664(14) 0.324(3) 0.322(2) 0.031(9) Uiso 1.0 2 d .
H1A H 0.5617 0.5278 0.1884 0.0480 Uiso 1.0 2 calc R
H1B H 0.7358 0.5669 0.2381 0.0480 Uiso 1.0 2 calc R
H1C H 0.6221 0.5917 0.3050 0.0480 Uiso 1.0 2 calc R
H2 H 0.7594 0.3826 0.1572 0.0403 Uiso 1.0 2 calc R
H3 H 0.8358 0.2569 0.0489 0.0452 Uiso 1.0 2 calc R
H7 H 0.4376 -0.2708 0.2117 0.0380 Uiso 1.0 2 calc R
H8 H 0.3093 -0.1671 0.2954 0.0352 Uiso 1.0 2 calc R
H9A H 0.1781 0.1501 0.1339 0.0418 Uiso 1.0 2 calc R
H9B H 0.3046 0.2696 0.2067 0.0418 Uiso 1.0 2 calc R
H9C H 0.1355 0.2161 0.2281 0.0418 Uiso 1.0 2 calc R
H11A H 0.8485 -0.0090 0.0554 0.0414 Uiso 1.0 2 calc R
H11B H 0.7135 -0.0228 -0.0386 0.0414 Uiso 1.0 2 calc R
H12A H 0.5721 -0.2099 0.0165 0.0443 Uiso 1.0 2 calc R
H12B H 0.7061 -0.1950 0.1114 0.0443 Uiso 1.0 2 calc R
H14 H 0.8562 0.2952 0.3691 0.0383 Uiso 1.0 2 calc R
H15 H 1.0127 0.3165 0.5286 0.0436 Uiso 1.0 2 calc R
H16 H 0.9604 0.3997 0.6762 0.0478 Uiso 1.0 2 calc R
H17 H 0.7488 0.4562 0.6663 0.0478 Uiso 1.0 2 calc R
H18 H 0.5932 0.4383 0.5076 0.0415 Uiso 1.0 2 calc R
H19 H 0.1135 -0.1404 0.3318 0.0378 Uiso 1.0 2 calc R
H20A H -0.1242 -0.1239 0.3136 0.0470 Uiso 1.0 2 calc R
H20B H -0.0634 0.0131 0.2646 0.0470 Uiso 1.0 2 calc R
H20C H -0.0036 0.0020 0.3832 0.0470 Uiso 1.0 2 calc R
H21A H 0.0132 -0.0940 0.1245 0.0439 Uiso 1.0 2 calc R
H21B H -0.0475 -0.2309 0.1734 0.0439 Uiso 1.0 2 calc R
H21C H 0.1224 -0.1733 0.1538 0.0439 Uiso 1.0 2 calc R
H22 H 0.4365 0.1674 0.4454 0.0370 Uiso 1.0 2 calc R
H23A H 0.3109 0.2491 0.5471 0.0546 Uiso 1.0 2 calc R
H23B H 0.1520 0.1704 0.4748 0.0546 Uiso 1.0 2 calc R
H23C H 0.2758 0.2880 0.4321 0.0546 Uiso 1.0 2 calc R
H24A H 0.1964 -0.0439 0.5004 0.0450 Uiso 1.0 2 calc R
H24B H 0.3553 0.0348 0.5727 0.0450 Uiso 1.0 2 calc R
H24C H 0.3471 -0.0563 0.4735 0.0450 Uiso 1.0 2 calc R
H32A H 0.1913 0.4446 -0.0476 0.0791 Uiso 1.0 2 calc R
H32B H 0.1982 0.3459 0.0388 0.0791 Uiso 1.0 2 calc R
H32C H 0.3332 0.4839 0.0444 0.0791 Uiso 1.0 2 calc R

loop_
_atom_site_aniso_label
_atom_site_aniso_U_11
_atom_site_aniso_U_22
_atom_site_aniso_U_33
_atom_site_aniso_U_12
_atom_site_aniso_U_13
_atom_site_aniso_U_23
P1 0.0297(6) 0.0226(6) 0.0287(6) 0.0058(5) 0.0047(4) 0.0014(4)
P9 0.0279(6) 0.0262(6) 0.0266(5) 0.0089(5) 0.0106(4) 0.0045(4)
N31 0.082(4) 0.067(3) 0.042(3) 0.030(3) 0.002(2) -0.0041(19)
C1 0.026(2) 0.031(3) 0.0216(17) 0.0088(18) 0.0041(15) 0.0035(15)
C2 0.032(3) 0.028(3) 0.037(2) 0.0029(19) 0.0105(17) 0.0042(17)
C3 0.036(3) 0.043(3) 0.033(2) 0.011(2) 0.0133(17) 0.0058(18)
C4 0.024(2) 0.038(3) 0.0215(18) 0.0109(19) 0.0012(15) -0.0010(16)
C5 0.021(2) 0.035(3) 0.0170(17) 0.0088(17) -0.0014(14) -0.0008(15)
C6 0.022(2) 0.034(3) 0.0292(19) 0.0112(18) -0.0020(15) -0.0063(16)
C7 0.029(3) 0.022(2) 0.042(2) 0.0095(18) -0.0002(17) -0.0029(17)
C8 0.025(2) 0.030(3) 0.0299(19) 0.0054(18) 0.0055(15) 0.0040(16)
C9 0.021(2) 0.025(2) 0.0222(17) 0.0062(16) 0.0035(14) 0.0012(14)
C10 0.022(2) 0.026(2) 0.0169(16) 0.0060(17) 0.0014(14) 0.0013(14)
C11 0.029(3) 0.044(3) 0.034(2) 0.017(2) 0.0054(16) -0.0029(17)
C12 0.033(3) 0.042(3) 0.037(2) 0.017(2) 0.0020(17) -0.0096(18)
C13 0.033(3) 0.019(2) 0.0294(19) 0.0051(18) 0.0068(16) 0.0023(15)
C14 0.038(3) 0.021(2) 0.035(2) 0.0070(19) 0.0105(17) 0.0079(15)
C15 0.035(3) 0.031(3) 0.042(3) 0.0122(19) 0.0038(18) 0.0095(17)
C16 0.041(3) 0.032(3) 0.034(3) 0.002(2) -0.0028(18) 0.0108(17)
C17 0.049(3) 0.038(3) 0.025(2) 0.008(3) 0.0056(18) -0.0008(17)
C18 0.035(3) 0.029(3) 0.040(3) 0.0121(19) 0.0055(17) 0.0038(17)
C19 0.028(3) 0.037(3) 0.0273(19) 0.0083(19) 0.0067(15) 0.0030(16)
C20 0.029(3) 0.049(3) 0.038(2) 0.009(2) 0.0139(17) 0.0056(18)
C21 0.030(3) 0.038(3) 0.038(2) 0.0076(19) 0.0054(17) -0.0019(17)
C22 0.034(3) 0.027(3) 0.0291(19) 0.0050(18) 0.0123(16) 0.0016(16)
C23 0.061(3) 0.038(3) 0.037(3) 0.011(3) 0.022(2) -0.0037(18)
C24 0.044(3) 0.039(3) 0.0253(19) 0.009(2) 0.0055(16) 0.0034(16)
C31 0.053(3) 0.043(3) 0.034(3) 0.008(3) -0.009(2) 0.004(2)
C32 0.083(4) 0.077(4) 0.053(3) 0.046(4) 0.013(3) 0.024(3)
B1 0.045(3) 0.032(3) 0.041(3) 0.013(3) 0.004(2) 0.004(2)
B9 0.035(3) 0.033(3) 0.040(3) 0.016(3) 0.008(2) 0.0020(19)

loop_
_atom_type_symbol
_atom_type_description
_atom_type_scat_dispersion_real
_atom_type_scat_dispersion_imag
_atom_type_scat_source
C C 0.0033 0.0016
;
International Tables for Crystallography
(1992, Vol. C, Tables 4.2.6.8 and 6.1.1.4)
;
H H 0.0000 0.0000
;
International Tables for Crystallography
(1992, Vol. C, Table 6.1.1.4)
;
N N 0.0061 0.0033
;
International Tables for Crystallography
(1992, Vol. C, Tables 4.2.6.8 and 6.1.1.4)
;
P P 0.1023 0.0942
;
International Tables for Crystallography
(1992, Vol. C, Tables 4.2.6.8 and 6.1.1.4)
;
B B 0.0013 0.0007
;
International Tables for Crystallography
(1992, Vol. C, Tables 4.2.6.8 and 6.1.1.4)
;

loop_
_geom_angle_atom_site_label_1
_geom_angle_atom_site_label_2
_geom_angle_atom_site_label_3
_geom_angle
_geom_angle_publ_flag
C1 P1 C13 106.72(18) yes
C1 P1 B1 116.48(19) yes
C13 P1 B1 112.44(16) yes
C9 P9 C19 106.41(18) yes
C9 P9 C22 104.55(17) yes
C9 P9 B9 112.55(19) yes
C19 P9 C22 106.15(15) yes
C19 P9 B9 107.52(18) yes
C22 P9 B9 118.88(19) yes
P1 C1 C2 111.8(3) yes
P1 C1 C10 128.2(3) yes
C2 C1 C10 119.2(4) yes
C1 C2 C3 124.5(4) yes
C2 C3 C4 118.0(4) yes
C3 C4 C5 118.9(4) yes
C3 C4 C11 131.2(4) yes
C5 C4 C11 109.9(3) yes
C4 C5 C6 110.6(4) yes
C4 C5 C10 125.6(4) yes
C6 C5 C10 123.8(3) yes
C5 C6 C7 118.7(4) yes
C5 C6 C12 109.0(3) yes
C7 C6 C12 132.3(4) yes
C6 C7 C8 118.5(4) yes
C7 C8 C9 124.4(4) yes
P9 C9 C8 116.0(3) yes
P9 C9 C10 125.6(3) yes
C8 C9 C10 117.4(4) yes
C1 C10 C5 113.5(3) yes
C1 C10 C9 130.6(4) yes
C5 C10 C9 115.9(3) yes
C4 C11 C12 104.9(4) yes
C6 C12 C11 105.5(4) yes
P1 C13 C14 123.1(3) yes
P1 C13 C18 117.7(4) yes
C14 C13 C18 119.0(4) yes
C13 C14 C15 120.5(4) yes
C14 C15 C16 120.0(5) yes
C15 C16 C17 120.1(4) yes
C16 C17 C18 120.4(4) yes
C13 C18 C17 120.0(5) yes
P9 C19 C20 109.6(3) yes
P9 C19 C21 113.7(3) yes
C20 C19 C21 109.6(3) yes
P9 C22 C23 113.7(3) yes
P9 C22 C24 113.2(3) yes
C23 C22 C24 111.9(4) yes
N31 C31 C32 178.8(5) yes
C1 P1 H1 108.9(14) no
C13 P1 H1 102.5(13) no
B1 P1 H1 108.8(15) no
C1 C2 H2 117.762 no
C3 C2 H2 117.769 no
C2 C3 H3 121.022 no
C4 C3 H3 121.023 no
C6 C7 H7 120.756 no
C8 C7 H7 120.756 no
C7 C8 H8 117.791 no
C9 C8 H8 117.786 no
C4 C11 H11A 110.768 no
C4 C11 H11B 110.764 no
C12 C11 H11A 110.765 no
C12 C11 H11B 110.763 no
H11A C11 H11B 108.842 no
C6 C12 H12A 110.648 no
C6 C12 H12B 110.644 no
C11 C12 H12A 110.644 no
C11 C12 H12B 110.650 no
H12A C12 H12B 108.763 no
C13 C14 H14 119.758 no
C15 C14 H14 119.753 no
C14 C15 H15 120.009 no
C16 C15 H15 119.992 no
C15 C16 H16 119.953 no
C17 C16 H16 119.948 no
C16 C17 H17 119.802 no
C18 C17 H17 119.804 no
C13 C18 H18 120.014 no
C17 C18 H18 120.023 no
P9 C19 H19 107.931 no
C20 C19 H19 107.928 no
C21 C19 H19 107.934 no
C19 C20 H20A 109.475 no
C19 C20 H20B 109.470 no
C19 C20 H20C 109.470 no
H20A C20 H20B 109.475 no
H20A C20 H20C 109.470 no
H20B C20 H20C 109.467 no
C19 C21 H21A 109.478 no
C19 C21 H21B 109.475 no
C19 C21 H21C 109.469 no
H21A C21 H21B 109.475 no
H21A C21 H21C 109.464 no
H21B C21 H21C 109.467 no
P9 C22 H22 105.762 no
C23 C22 H22 105.760 no
C24 C22 H22 105.760 no
C22 C23 H23A 109.476 no
C22 C23 H23B 109.470 no
C22 C23 H23C 109.467 no
H23A C23 H23B 109.474 no
H23A C23 H23C 109.470 no
H23B C23 H23C 109.471 no
C22 C24 H24A 109.474 no
C22 C24 H24B 109.479 no
C22 C24 H24C 109.464 no
H24A C24 H24B 109.482 no
H24A C24 H24C 109.463 no
H24B C24 H24C 109.466 no
C31 C32 H32A 109.476 no
C31 C32 H32B 109.467 no
C31 C32 H32C 109.473 no
H32A C32 H32B 109.471 no
H32A C32 H32C 109.473 no
H32B C32 H32C 109.466 no
P1 B1 H1A 109.475 no
P1 B1 H1B 109.468 no
P1 B1 H1C 109.468 no
H1A B1 H1B 109.474 no
H1A B1 H1C 109.470 no
H1B B1 H1C 109.472 no
P9 B9 H9A 109.472 no
P9 B9 H9B 109.473 no
P9 B9 H9C 109.471 no
H9A B9 H9B 109.471 no
H9A B9 H9C 109.472 no
H9B B9 H9C 109.468 no

loop_
_geom_bond_atom_site_label_1
_geom_bond_atom_site_label_2
_geom_bond_distance
_geom_bond_publ_flag
P1 C1 1.807(4) yes
P1 C13 1.818(4) yes
P1 B1 1.925(5) yes
P9 C9 1.834(5) yes
P9 C19 1.837(4) yes
P9 C22 1.862(3) yes
P9 B9 1.944(5) yes
N31 C31 1.130(8) yes
C1 C2 1.382(5) yes
C1 C10 1.460(5) yes
C2 C3 1.400(7) yes
C3 C4 1.360(6) yes
C4 C5 1.411(5) yes
C4 C11 1.510(6) yes
C5 C6 1.422(6) yes
C5 C10 1.408(6) yes
C6 C7 1.352(5) yes
C6 C12 1.515(6) yes
C7 C8 1.399(6) yes
C8 C9 1.397(6) yes
C9 C10 1.438(5) yes
C11 C12 1.536(5) yes
C13 C14 1.381(7) yes
C13 C18 1.402(6) yes
C14 C15 1.392(5) yes
C15 C16 1.377(6) yes
C16 C17 1.377(7) yes
C17 C18 1.385(5) yes
C19 C20 1.527(7) yes
C19 C21 1.538(5) yes
C22 C23 1.534(7) yes
C22 C24 1.527(6) yes
C31 C32 1.451(9) yes
P1 H1 1.202(17) no
C2 H2 0.950 no
C3 H3 0.950 no
C7 H7 0.950 no
C8 H8 0.950 no
C11 H11A 0.990 no
C11 H11B 0.990 no
C12 H12A 0.990 no
C12 H12B 0.990 no
C14 H14 0.950 no
C15 H15 0.950 no
C16 H16 0.950 no
C17 H17 0.950 no
C18 H18 0.950 no
C19 H19 1.000 no
C20 H20A 0.980 no
C20 H20B 0.980 no
C20 H20C 0.980 no
C21 H21A 0.980 no
C21 H21B 0.980 no
C21 H21C 0.980 no
C22 H22 1.000 no
C23 H23A 0.980 no
C23 H23B 0.980 no
C23 H23C 0.980 no
C24 H24A 0.980 no
C24 H24B 0.980 no
C24 H24C 0.980 no
C32 H32A 0.980 no
C32 H32B 0.980 no
C32 H32C 0.980 no
B1 H1A 0.980 no
B1 H1B 0.980 no
B1 H1C 0.980 no
B9 H9A 0.980 no
B9 H9B 0.980 no
B9 H9C 0.980 no

loop_
_geom_contact_atom_site_label_1
_geom_contact_atom_site_label_2
_geom_contact_distance
_geom_contact_publ_flag
_geom_contact_site_symmetry_2
P1 C9 3.545(4) no .
P1 B9 3.444(5) no .
P9 C1 3.515(4) no .
C1 C4 2.821(6) no .
C1 C14 3.217(5) no .
C1 B9 3.592(7) no .
C2 C5 2.699(5) no .
C2 C14 3.588(5) no .
C2 B1 3.321(7) no .
C3 C6 3.599(5) no .
C3 C10 2.888(5) no .
C4 C7 3.588(5) no .
C5 C8 2.708(5) no .
C6 C9 2.834(6) no .
C7 C10 2.856(6) no .
C8 C19 3.046(6) no .
C8 C21 3.197(6) no .
C9 C21 3.353(5) no .
C9 C24 3.513(5) no .
C10 B9 3.568(7) no .
C13 C16 2.782(5) no .
C14 C17 2.764(6) no .
C15 C18 2.768(7) no .
C19 C24 3.165(5) no .
C20 C22 3.408(5) no .
C20 C23 3.582(5) no .
C20 B9 3.379(6) no .
C21 B9 3.511(6) no .
C23 B9 3.521(6) no .
N31 C16 3.374(6) no 2_666
N31 C17 3.436(5) no 2_666
N31 C21 3.600(7) no 1_565
N31 C31 3.327(6) no 2_565
N31 C32 3.471(7) no 2_565
C14 C15 3.514(5) no 2_766
C14 C16 3.384(5) no 2_766
C14 C24 3.599(5) no 2_656
C15 C14 3.514(5) no 2_766
C15 C15 3.383(5) no 2_766
C15 C16 3.531(5) no 2_766
C16 N31 3.374(6) no 2_666
C16 C14 3.384(5) no 2_766
C16 C15 3.531(5) no 2_766
C17 N31 3.436(5) no 2_666
C21 N31 3.600(7) no 1_545
C24 C14 3.599(5) no 2_656
C31 N31 3.327(6) no 2_565
C31 C31 3.404(7) no 2_565
C32 N31 3.471(7) no 2_565
P1 H2 2.6404 no .
P1 H9B 2.6482 no .
P1 H14 2.9301 no .
P1 H18 2.8349 no .
P1 H22 3.0436 no .
P1 H23C 3.5904 no .
P9 H1 2.77(3) no .
P9 H8 2.7894 no .
P9 H20B 2.9359 no .
P9 H20C 2.8452 no .
P9 H21A 3.0083 no .
P9 H21C 2.9603 no .
P9 H23B 3.0777 no .
P9 H23C 2.9233 no .
P9 H24A 3.0651 no .
P9 H24C 2.9062 no .
N31 H32A 3.0470 no .
N31 H32B 3.0474 no .
N31 H32C 3.0579 no .
C1 H1A 3.3652 no .
C1 H1B 3.3652 no .
C1 H3 3.3087 no .
C1 H9B 3.0155 no .
C1 H14 2.8017 no .
C2 H1A 3.4732 no .
C2 H1B 3.1321 no .
C2 H14 2.9317 no .
C3 H11A 2.9146 no .
C3 H11B 2.9393 no .
C4 H2 3.2113 no .
C4 H12A 3.0869 no .
C4 H12B 3.0766 no .
C5 H3 3.2567 no .
C5 H7 3.2551 no .
C5 H11A 3.0671 no .
C5 H11B 3.0359 no .
C5 H12A 3.0450 no .
C5 H12B 3.0600 no .
C6 H8 3.2085 no .
C6 H11A 3.0996 no .
C6 H11B 3.0893 no .
C7 H12A 2.9457 no .
C7 H12B 2.9314 no .
C7 H21C 3.2227 no .
C8 H19 2.8453 no .
C8 H21C 2.5138 no .
C8 H24C 3.0011 no .
C9 H1 3.28(3) no .
C9 H7 3.3203 no .
C9 H9A 3.3164 no .
C9 H9B 3.3165 no .
C9 H19 3.0882 no .
C9 H21C 2.8998 no .
C9 H22 2.8677 no .
C9 H24C 3.0708 no .
C10 H1 3.17(3) no .
C10 H2 3.3023 no .
C10 H8 3.2744 no .
C10 H9B 3.3761 no .
C10 H14 3.4345 no .
C10 H22 3.5106 no .
C11 H3 2.8620 no .
C12 H7 2.8759 no .
C13 H1B 3.3122 no .
C13 H1C 3.2609 no .
C13 H2 3.5961 no .
C13 H15 3.2630 no .
C13 H17 3.2705 no .
C13 H22 2.8135 no .
C14 H1 3.589(18) no .
C14 H16 3.2571 no .
C14 H18 3.2575 no .
C15 H17 3.2425 no .
C16 H14 3.2537 no .
C16 H18 3.2523 no .
C17 H15 3.2436 no .
C18 H1 2.87(3) no .
C18 H1C 3.4775 no .
C18 H14 3.2590 no .
C18 H16 3.2529 no .
C18 H22 2.8693 no .
C18 H23A 3.4717 no .
C18 H23C 3.5941 no .
C19 H8 2.5954 no .
C19 H9A 3.1821 no .
C19 H9C 3.2299 no .
C19 H23B 3.5068 no .
C19 H24A 2.8541 no .
C19 H24C 3.1689 no .
C20 H9C 3.0910 no .
C20 H21A 2.6908 no .
C20 H21B 2.6913 no .
C20 H21C 3.3511 no .
C20 H23B 2.9713 no .
C20 H24A 3.0572 no .
C21 H8 2.8952 no .
C21 H9A 3.1850 no .
C21 H20A 2.6886 no .
C21 H20B 2.6881 no .
C21 H20C 3.3531 no .
C22 H1 2.79(3) no .
C22 H8 3.5475 no .
C22 H9B 3.4893 no .
C22 H9C 3.4545 no .
C22 H18 3.5362 no .
C22 H19 2.9910 no .
C22 H20C 2.9278 no .
C23 H1 3.04(3) no .
C23 H9C 3.2974 no .
C23 H18 3.2312 no .
C23 H20C 2.8457 no .
C23 H24A 2.7286 no .
C23 H24B 2.7285 no .
C23 H24C 3.3749 no .
C24 H8 3.2731 no .
C24 H19 2.7064 no .
C24 H20C 3.1251 no .
C24 H23A 2.7301 no .
C24 H23B 2.7299 no .
C24 H23C 3.3736 no .
B1 H2 2.7567 no .
B1 H9B 3.3993 no .
B1 H18 3.5841 no .
B9 H1 2.570(17) no .
B9 H20B 2.9401 no .
B9 H20C 3.5984 no .
B9 H21A 3.0930 no .
B9 H23C 3.0451 no .
H1 H1A 2.8606 no .
H1 H1B 3.3490 no .
H1 H1C 2.8203 no .
H1 H9A 3.3645 no .
H1 H9B 1.9068 no .
H1 H9C 3.0198 no .
H1 H18 2.6214 no .
H1 H22 2.3701 no .
H1 H23A 3.5177 no .
H1 H23C 2.4511 no .
H1A H2 2.9552 no .
H1A H9B 3.0780 no .
H1B H2 2.3620 no .
H1C H18 3.1856 no .
H2 H3 2.3330 no .
H2 H14 3.0864 no .
H3 H11A 2.9697 no .
H3 H11B 2.9955 no .
H7 H8 2.3279 no .
H7 H12A 3.0432 no .
H7 H12B 2.9595 no .
H7 H21C 3.5522 no .
H8 H19 2.1365 no .
H8 H21B 3.3793 no .
H8 H21C 2.3628 no .
H8 H24A 3.4782 no .
H8 H24C 2.5264 no .
H9A H20B 3.0915 no .
H9A H21A 2.5732 no .
H9A H21C 3.4212 no .
H9B H22 3.5618 no .
H9B H23C 3.0326 no .
H9C H20B 2.4879 no .
H9C H20C 3.2180 no .
H9C H21A 3.3553 no .
H9C H23B 3.2855 no .
H9C H23C 2.7669 no .
H11A H12A 2.7520 no .
H11A H12B 2.2364 no .
H11B H12A 2.2364 no .
H11B H12B 2.7593 no .
H14 H15 2.3390 no .
H15 H16 2.3267 no .
H16 H17 2.3232 no .
H17 H18 2.3325 no .
H18 H22 2.8458 no .
H18 H23A 2.9141 no .
H18 H23C 2.9094 no .
H19 H20A 2.3411 no .
H19 H20B 2.8614 no .
H19 H20C 2.3719 no .
H19 H21A 2.8697 no .
H19 H21B 2.3512 no .
H19 H21C 2.3820 no .
H19 H24A 2.3257 no .
H19 H24C 2.5541 no .
H20A H21A 2.9729 no .
H20A H21B 2.5059 no .
H20A H21C 3.5819 no .
H20A H24A 3.4579 no .
H20B H21A 2.5049 no .
H20B H21B 2.9730 no .
H20B H21C 3.5813 no .
H20B H23B 3.2187 no .
H20C H21A 3.5853 no .
H20C H21B 3.5858 no .
H20C H23B 2.1151 no .
H20C H23C 3.2988 no .
H20C H24A 2.4805 no .
H22 H23A 2.3014 no .
H22 H23B 2.8453 no .
H22 H23C 2.3629 no .
H22 H24A 2.8404 no .
H22 H24B 2.2954 no .
H22 H24C 2.3568 no .
H23A H24A 3.0186 no .
H23A H24B 2.5593 no .
H23B H24A 2.5591 no .
H23B H24B 3.0182 no .
P9 H11B 3.4589 no 2_655
N31 H2 3.0960 no 1_455
N31 H3 3.2465 no 1_455
N31 H3 3.3045 no 2_665
N31 H7 3.2457 no 1_565
N31 H8 3.5557 no 1_565
N31 H16 2.7093 no 2_666
N31 H17 2.8346 no 2_666
N31 H21B 3.2650 no 1_565
N31 H21C 3.0246 no 1_565
N31 H32A 2.8134 no 2_565
C1 H11B 3.5462 no 2_655
C1 H12A 3.1688 no 2_655
C2 H12A 3.1106 no 2_655
C2 H32A 3.1644 no 2_665
C3 H12A 3.3066 no 2_655
C4 H12A 3.5704 no 2_655
C4 H20B 3.2262 no 1_655
C5 H11B 3.1071 no 2_655
C5 H20B 3.4450 no 1_655
C6 H11B 3.5604 no 2_655
C6 H20A 3.5309 no 1_655
C6 H20B 3.4962 no 1_655
C7 H1C 3.5866 no 1_545
C7 H24B 3.2187 no 2_656
C8 H11B 3.4481 no 2_655
C8 H24B 2.9510 no 2_656
C9 H11B 2.9411 no 2_655
C9 H24B 3.1513 no 2_656
C10 H11B 2.8704 no 2_655
C10 H12A 3.4093 no 2_655
C10 H24B 3.4260 no 2_656
C11 H9A 2.9774 no 2_655
C11 H20B 3.2135 no 1_655
C11 H21A 3.0737 no 1_655
C11 H21A 3.3758 no 2_655
C11 H21C 3.4621 no 2_655
C12 H9A 3.4763 no 2_655
C12 H20A 3.5028 no 1_655
C12 H20B 3.3791 no 1_655
C12 H21A 3.3596 no 1_655
C12 H21B 3.4841 no 1_655
C12 H32B 3.4869 no 2_655
C13 H15 3.5509 no 2_766
C13 H24C 3.5700 no 2_656
C14 H16 3.4125 no 2_766
C14 H24A 3.2076 no 2_656
C14 H24C 3.2872 no 2_656
C15 H19 2.9050 no 2_656
C15 H23B 3.4549 no 1_655
C15 H24A 3.0417 no 2_656
C15 H24C 3.3087 no 2_656
C16 H8 2.9787 no 2_656
C16 H14 3.4102 no 2_766
C16 H19 2.8320 no 2_656
C17 H7 3.4649 no 2_656
C17 H8 3.0371 no 2_656
C17 H15 3.5732 no 2_766
C17 H23C 3.3852 no 2_666
C18 H15 3.5062 no 2_766
C18 H18 3.5295 no 2_666
C18 H23C 3.2063 no 2_666
C19 H16 3.4469 no 2_656
C20 H11A 3.4818 no 1_455
C20 H12B 3.2854 no 1_455
C20 H23A 3.5981 no 2_556
C20 H23B 3.3159 no 2_556
C20 H24A 3.3818 no 2_556
C21 H11A 3.0884 no 1_455
C21 H11B 3.2757 no 2_655
C21 H12B 3.0571 no 1_455
C21 H16 3.4118 no 2_656
C21 H32A 3.4053 no 2_555
C21 H32B 3.4468 no 2_555
C22 H24C 3.5070 no 2_656
C23 H1C 3.3231 no 2_666
C23 H15 3.1296 no 1_455
C23 H18 3.5436 no 2_666
C23 H20A 3.2777 no 2_556
C23 H20C 3.5670 no 2_556
C24 H20C 3.4658 no 2_556
C24 H24C 3.1672 no 2_656
C31 H3 3.1841 no 1_455
C31 H3 3.2506 no 2_665
C31 H7 3.2001 no 1_565
C31 H17 3.2097 no 2_666
C31 H32A 3.5260 no 2_565
C32 H1A 3.4056 no .
C32 H1B 3.5563 no 2_665
C32 H2 3.1357 no 2_665
C32 H9A 3.4147 no .
C32 H9B 3.2197 no .
C32 H12B 3.5035 no 2_655
C32 H21B 3.2397 no 2_555
B1 H7 3.3328 no 1_565
B1 H12B 3.4689 no 1_565
B1 H21B 3.5735 no 1_665
B1 H23A 3.3661 no 2_666
B1 H32A 3.3706 no 2_665
B1 H32C 3.5270 no .
B9 H11B 3.1477 no 2_655
B9 H32B 2.8180 no .
H1A C32 3.4056 no .
H1A H7 2.8983 no 1_565
H1A H12B 3.1341 no 1_565
H1A H32A 3.1810 no 2_665
H1A H32B 3.5811 no .
H1A H32C 2.5639 no .
H1A H32C 3.3909 no 2_665
H1B C32 3.5563 no 2_665
H1B H12B 3.2098 no 1_565
H1B H15 3.4942 no 2_766
H1B H16 2.8605 no 2_766
H1B H20A 3.2402 no 1_665
H1B H21B 2.7172 no 1_665
H1B H32A 2.7204 no 2_665
H1C C7 3.5866 no 1_565
H1C C23 3.3231 no 2_666
H1C H7 2.8784 no 1_565
H1C H12B 3.4987 no 1_565
H1C H17 3.5135 no 2_666
H1C H18 3.4194 no 2_666
H1C H20A 3.1977 no 1_665
H1C H23A 2.4288 no 2_666
H1C H23C 3.5307 no 2_666
H2 N31 3.0960 no 1_655
H2 C32 3.1357 no 2_665
H2 H12A 3.4969 no 2_655
H2 H16 3.3333 no 2_766
H2 H32A 2.3704 no 2_665
H2 H32C 3.2201 no 2_665
H3 N31 3.2465 no 1_655
H3 N31 3.3045 no 2_665
H3 C31 3.1841 no 1_655
H3 C31 3.2506 no 2_665
H3 H21C 2.9353 no 2_655
H3 H32A 3.3819 no 2_665
H3 H32B 3.3075 no 1_655
H7 N31 3.2457 no 1_545
H7 C17 3.4649 no 2_656
H7 C31 3.2001 no 1_545
H7 B1 3.3328 no 1_545
H7 H1A 2.8983 no 1_545
H7 H1C 2.8784 no 1_545
H7 H17 2.9038 no 2_656
H7 H24B 3.5955 no 2_656
H7 H32C 3.1936 no 1_545
H8 N31 3.5557 no 1_545
H8 C16 2.9787 no 2_656
H8 C17 3.0371 no 2_656
H8 H16 3.0111 no 2_656
H8 H17 3.0906 no 2_656
H8 H24B 3.2194 no 2_656
H9A C11 2.9774 no 2_655
H9A C12 3.4763 no 2_655
H9A C32 3.4147 no .
H9A H11A 3.0273 no 1_455
H9A H11A 2.8294 no 2_655
H9A H11B 2.4489 no 2_655
H9A H12A 3.2579 no 2_655
H9A H12B 3.5705 no 2_655
H9A H21A 3.5307 no 2_555
H9A H32B 2.4790 no .
H9B C32 3.2197 no .
H9B H11B 3.3949 no 2_655
H9B H12A 3.4704 no 2_655
H9B H32B 2.5751 no .
H9B H32C 3.1866 no .
H9C H11A 3.4384 no 1_455
H9C H17 3.5410 no 2_666
H9C H32B 2.9410 no .
H11A C20 3.4818 no 1_655
H11A C21 3.0884 no 1_655
H11A H9A 3.0273 no 1_655
H11A H9A 2.8294 no 2_655
H11A H9C 3.4384 no 1_655
H11A H11A 3.4174 no 2_755
H11A H20B 2.7286 no 1_655
H11A H21A 2.2061 no 1_655
H11A H21A 2.9544 no 2_655
H11A H21B 3.2860 no 1_655
H11A H21C 3.4340 no 2_655
H11B P9 3.4589 no 2_655
H11B C1 3.5462 no 2_655
H11B C5 3.1071 no 2_655
H11B C6 3.5604 no 2_655
H11B C8 3.4481 no 2_655
H11B C9 2.9411 no 2_655
H11B C10 2.8704 no 2_655
H11B C21 3.2757 no 2_655
H11B B9 3.1477 no 2_655
H11B H9A 2.4489 no 2_655
H11B H9B 3.3949 no 2_655
H11B H21A 2.9141 no 2_655
H11B H21C 2.8180 no 2_655
H12A C1 3.1688 no 2_655
H12A C2 3.1106 no 2_655
H12A C3 3.3066 no 2_655
H12A C4 3.5704 no 2_655
H12A C10 3.4093 no 2_655
H12A H2 3.4969 no 2_655
H12A H9A 3.2579 no 2_655
H12A H9B 3.4704 no 2_655
H12A H32B 3.2396 no 2_655
H12A H32C 3.4022 no 1_545
H12A H32C 3.5515 no 2_655
H12B C20 3.2854 no 1_655
H12B C21 3.0571 no 1_655
H12B C32 3.5035 no 2_655
H12B B1 3.4689 no 1_545
H12B H1A 3.1341 no 1_545
H12B H1B 3.2098 no 1_545
H12B H1C 3.4987 no 1_545
H12B H9A 3.5705 no 2_655
H12B H20A 2.8273 no 1_655
H12B H20B 2.9969 no 1_655
H12B H21A 2.7459 no 1_655
H12B H21B 2.5597 no 1_655
H12B H32A 3.3582 no 2_655
H12B H32B 3.0022 no 2_655
H14 C16 3.4102 no 2_766
H14 H16 3.3059 no 2_766
H14 H24A 3.2161 no 2_656
H14 H24C 3.5947 no 2_656
H15 C13 3.5509 no 2_766
H15 C17 3.5732 no 2_766
H15 C18 3.5062 no 2_766
H15 C23 3.1296 no 1_655
H15 H1B 3.4942 no 2_766
H15 H19 2.7931 no 2_656
H15 H20A 3.3287 no 2_656
H15 H23A 3.1937 no 1_655
H15 H23B 2.5822 no 1_655
H15 H23C 3.1193 no 1_655
H15 H24A 2.9301 no 2_656
H16 N31 2.7093 no 2_666
H16 C14 3.4125 no 2_766
H16 C19 3.4469 no 2_656
H16 C21 3.4118 no 2_656
H16 H1B 2.8605 no 2_766
H16 H2 3.3333 no 2_766
H16 H8 3.0111 no 2_656
H16 H14 3.3059 no 2_766
H16 H19 2.6738 no 2_656
H16 H21B 2.9717 no 2_656
H16 H21C 3.3555 no 2_656
H17 N31 2.8346 no 2_666
H17 C31 3.2097 no 2_666
H17 H1C 3.5135 no 2_666
H17 H7 2.9038 no 2_656
H17 H8 3.0906 no 2_656
H17 H9C 3.5410 no 2_666
H17 H23C 3.1917 no 2_666
H18 C18 3.5295 no 2_666
H18 C23 3.5436 no 2_666
H18 H1C 3.4194 no 2_666
H18 H18 2.5986 no 2_666
H18 H23A 3.3516 no 2_666
H18 H23C 2.8506 no 2_666
H19 C15 2.9050 no 2_656
H19 C16 2.8320 no 2_656
H19 H15 2.7931 no 2_656
H19 H16 2.6738 no 2_656
H20A C6 3.5309 no 1_455
H20A C12 3.5028 no 1_455
H20A C23 3.2777 no 2_556
H20A H1B 3.2402 no 1_445
H20A H1C 3.1977 no 1_445
H20A H12B 2.8273 no 1_455
H20A H15 3.3287 no 2_656
H20A H23A 2.8123 no 2_556
H20A H23B 2.8819 no 2_556
H20A H24A 3.3331 no 2_556
H20A H24B 3.2725 no 2_556
H20B C4 3.2262 no 1_455
H20B C5 3.4450 no 1_455
H20B C6 3.4962 no 1_455
H20B C11 3.2135 no 1_455
H20B C12 3.3791 no 1_455
H20B H11A 2.7286 no 1_455
H20B H12B 2.9969 no 1_455
H20B H24A 3.5846 no 2_556
H20C C23 3.5670 no 2_556
H20C C24 3.4658 no 2_556
H20C H20C 3.0677 no 2_556
H20C H23A 3.5233 no 2_556
H20C H23B 2.8681 no 2_556
H20C H24A 2.7397 no 2_556
H20C H24B 3.4190 no 2_556
H21A C11 3.0737 no 1_455
H21A C11 3.3758 no 2_655
H21A C12 3.3596 no 1_455
H21A H9A 3.5307 no 2_555
H21A H11A 2.2061 no 1_455
H21A H11A 2.9544 no 2_655
H21A H11B 2.9141 no 2_655
H21A H12B 2.7459 no 1_455
H21A H32B 3.2782 no 2_555
H21B N31 3.2650 no 1_545
H21B C12 3.4841 no 1_455
H21B C32 3.2397 no 2_555
H21B B1 3.5735 no 1_445
H21B H1B 2.7172 no 1_445
H21B H11A 3.2860 no 1_455
H21B H12B 2.5597 no 1_455
H21B H16 2.9717 no 2_656
H21B H32A 2.6347 no 2_555
H21B H32B 2.9587 no 2_555
H21C N31 3.0246 no 1_545
H21C C11 3.4621 no 2_655
H21C H3 2.9353 no 2_655
H21C H11A 3.4340 no 2_655
H21C H11B 2.8180 no 2_655
H21C H16 3.3555 no 2_656
H21C H32A 3.4705 no 2_555
H21C H32B 3.5660 no 2_555
H22 H24B 3.5126 no 2_656
H22 H24C 2.8588 no 2_656
H23A C20 3.5981 no 2_556
H23A B1 3.3661 no 2_666
H23A H1C 2.4288 no 2_666
H23A H15 3.1937 no 1_455
H23A H18 3.3516 no 2_666
H23A H20A 2.8123 no 2_556
H23A H20C 3.5233 no 2_556
H23B C15 3.4549 no 1_455
H23B C20 3.3159 no 2_556
H23B H15 2.5822 no 1_455
H23B H20A 2.8819 no 2_556
H23B H20C 2.8681 no 2_556
H23B H24A 3.2247 no 2_556
H23C C17 3.3852 no 2_666
H23C C18 3.2063 no 2_666
H23C H1C 3.5307 no 2_666
H23C H15 3.1193 no 1_455
H23C H17 3.1917 no 2_666
H23C H18 2.8506 no 2_666
H24A C14 3.2076 no 2_656
H24A C15 3.0417 no 2_656
H24A C20 3.3818 no 2_556
H24A H14 3.2161 no 2_656
H24A H15 2.9301 no 2_656
H24A H20A 3.3331 no 2_556
H24A H20B 3.5846 no 2_556
H24A H20C 2.7397 no 2_556
H24A H23B 3.2247 no 2_556
H24B C7 3.2187 no 2_656
H24B C8 2.9510 no 2_656
H24B C9 3.1513 no 2_656
H24B C10 3.4260 no 2_656
H24B H7 3.5955 no 2_656
H24B H8 3.2194 no 2_656
H24B H20A 3.2725 no 2_556
H24B H20C 3.4190 no 2_556
H24B H22 3.5126 no 2_656
H24B H24C 2.9602 no 2_656
H24C C13 3.5700 no 2_656
H24C C14 3.2872 no 2_656
H24C C15 3.3087 no 2_656
H24C C22 3.5070 no 2_656
H24C C24 3.1672 no 2_656
H24C H14 3.5947 no 2_656
H24C H22 2.8588 no 2_656
H24C H24B 2.9602 no 2_656
H24C H24C 2.7284 no 2_656
H32A N31 2.8134 no 2_565
H32A C2 3.1644 no 2_665
H32A C21 3.4053 no 2_555
H32A C31 3.5260 no 2_565
H32A B1 3.3706 no 2_665
H32A H1A 3.1810 no 2_665
H32A H1B 2.7204 no 2_665
H32A H2 2.3704 no 2_665
H32A H3 3.3819 no 2_665
H32A H12B 3.3582 no 2_655
H32A H21B 2.6347 no 2_555
H32A H21C 3.4705 no 2_555
H32B C12 3.4869 no 2_655
H32B C21 3.4468 no 2_555
H32B B9 2.8180 no .
H32B H1A 3.5811 no .
H32B H3 3.3075 no 1_455
H32B H9A 2.4790 no .
H32B H9B 2.5751 no .
H32B H9C 2.9410 no .
H32B H12A 3.2396 no 2_655
H32B H12B 3.0022 no 2_655
H32B H21A 3.2782 no 2_555
H32B H21B 2.9587 no 2_555
H32B H21C 3.5660 no 2_555
H32C B1 3.5270 no .
H32C H1A 2.5639 no .
H32C H1A 3.3909 no 2_665
H32C H2 3.2201 no 2_665
H32C H7 3.1936 no 1_565
H32C H9B 3.1866 no .
H32C H12A 3.4022 no 1_565
H32C H12A 3.5515 no 2_655
H32C H32C 3.5022 no 2_665

loop_
_geom_torsion_atom_site_label_1
_geom_torsion_atom_site_label_2
_geom_torsion_atom_site_label_3
_geom_torsion_atom_site_label_4
_geom_torsion
_geom_torsion_publ_flag
C1 P1 C13 C14 28.0(3) no
C1 P1 C13 C18 -157.0(2) no
C13 P1 C1 C2 -93.2(3) no
C13 P1 C1 C10 76.2(3) no
B1 P1 C1 C2 33.3(3) no
B1 P1 C1 C10 -157.3(3) no
B1 P1 C13 C14 -100.9(3) no
B1 P1 C13 C18 74.2(3) no
C9 P9 C19 C20 179.64(17) no
C9 P9 C19 C21 -57.4(3) no
C19 P9 C9 C8 -18.4(3) no
C19 P9 C9 C10 150.2(2) no
C9 P9 C22 C23 156.46(19) no
C9 P9 C22 C24 -74.5(3) no
C22 P9 C9 C8 93.7(2) no
C22 P9 C9 C10 -97.7(3) no
B9 P9 C9 C8 -135.9(2) no
B9 P9 C9 C10 32.7(3) no
C19 P9 C22 C23 -91.3(3) no
C19 P9 C22 C24 37.8(4) no
C22 P9 C19 C20 68.7(3) no
C22 P9 C19 C21 -168.3(3) no
B9 P9 C19 C20 -59.6(3) no
B9 P9 C19 C21 63.4(4) no
B9 P9 C22 C23 29.9(3) no
B9 P9 C22 C24 159.0(3) no
P1 C1 C2 C3 170.7(3) no
P1 C1 C10 C5 -163.8(3) no
P1 C1 C10 C9 16.3(5) no
C2 C1 C10 C5 4.9(5) no
C2 C1 C10 C9 -175.0(3) no
C10 C1 C2 C3 0.2(5) no
C1 C2 C3 C4 -4.3(6) no
C2 C3 C4 C5 2.6(5) no
C2 C3 C4 C11 -177.4(3) no
C3 C4 C5 C6 -176.6(3) no
C3 C4 C5 C10 3.1(5) no
C3 C4 C11 C12 177.5(4) no
C5 C4 C11 C12 -2.6(4) no
C11 C4 C5 C6 3.5(4) no
C11 C4 C5 C10 -176.8(3) no
C4 C5 C6 C7 176.9(3) no
C4 C5 C6 C12 -2.9(4) no
C4 C5 C10 C1 -6.8(5) no
C4 C5 C10 C9 173.1(3) no
C6 C5 C10 C1 172.8(3) no
C6 C5 C10 C9 -7.2(5) no
C10 C5 C6 C7 -2.9(5) no
C10 C5 C6 C12 177.4(3) no
C5 C6 C7 C8 7.8(5) no
C5 C6 C12 C11 1.2(4) no
C7 C6 C12 C11 -178.5(4) no
C12 C6 C7 C8 -172.5(3) no
C6 C7 C8 C9 -2.7(5) no
C7 C8 C9 P9 162.0(3) no
C7 C8 C9 C10 -7.5(5) no
P9 C9 C10 C1 23.3(5) no
P9 C9 C10 C5 -156.7(2) no
C8 C9 C10 C1 -168.2(3) no
C8 C9 C10 C5 11.8(4) no
C4 C11 C12 C6 0.8(4) no
P1 C13 C14 C15 175.2(2) no
P1 C13 C18 C17 -175.9(2) no
C14 C13 C18 C17 -0.7(5) no
C18 C13 C14 C15 0.2(5) no
C13 C14 C15 C16 -0.3(5) no
C14 C15 C16 C17 0.8(5) no
C15 C16 C17 C18 -1.3(6) no
C16 C17 C18 C13 1.2(5) no
